data_2103707
loop_
_publ_author_name
'K\'alm\'an, Alajos'
'Argay, Gyula'
'F\'abi\'an, L\'aszl\'o'
'Bern\'ath, G\'abor'
'F\"ul\"op, Ferenc'

_publ_section_title
;
 Basic forms of supramolecular self-assembly organized by parallel and
 antiparallel hydrogen bonds in the racemic crystal structures of six
 disubstituted and trisubstituted cyclopentane derivatives
;
_journal_issue 4
_journal_name_full 'Acta Crystallographica Section B'
_journal_page_first 539
_journal_page_last 550
_journal_paper_doi 10.1107/S0108768101006723
_journal_volume 57
_journal_year 2001
_chemical_formula_sum 'C6 H11 N O2'
_chemical_formula_weight 129.16
_chemical_name_systematic
;
 cis(1R*,2S*)-2-hydroxy-1-cyclopentanecarboxamide
;
_space_group_IT_number 14
_symmetry_cell_setting monoclinic
_symmetry_space_group_name_Hall '-P 2ybc'
_symmetry_space_group_name_H-M 'P 1 21/c 1'
_audit_creation_method SHELXL-97
_cell_angle_alpha 90.00
_cell_angle_beta 103.70(3)
_cell_angle_gamma 90.00
_cell_formula_units_Z 4
_cell_length_a 11.693(2)
_cell_length_b 7.2250(10)
_cell_length_c 7.902(2)
_cell_measurement_reflns_used 25
_cell_measurement_temperature 293(2)
_cell_measurement_theta_max 29.89
_cell_measurement_theta_min 26.08
_cell_volume 648.6(2)
_computing_cell_refinement 'CAD4 Express (Enraf-Nonius, 1992)'
_computing_data_collection 'CAD4 Express (Enraf-Nonius, 1992)'
_computing_data_reduction 'XCAD4 (Harms 1996)'
_computing_molecular_graphics
;
 PLUTO in CSD(Allen F.H & Kennard O.(1993)) and PLATON(Spek A.L(1998))
;
_computing_structure_refinement 'SHELXL-97 (Sheldrick, 1997)'
_computing_structure_solution 'SHELXS-97 (Sheldrick, 1997a)'
_diffrn_ambient_temperature 293(2)
_diffrn_measured_fraction_theta_full .957
_diffrn_measured_fraction_theta_max .957
_diffrn_measurement_device_type 'Enraf-Nonius CAD4'
_diffrn_measurement_method \w--2\q
_diffrn_radiation_monochromator graphite
_diffrn_radiation_source 'fine-focus sealed tube'
_diffrn_radiation_type CuK\a
_diffrn_radiation_wavelength 1.54178
_diffrn_reflns_av_R_equivalents .0170
_diffrn_reflns_av_sigmaI/netI .0135
_diffrn_reflns_limit_h_max 14
_diffrn_reflns_limit_h_min -14
_diffrn_reflns_limit_k_max 0
_diffrn_reflns_limit_k_min -9
_diffrn_reflns_limit_l_max 9
_diffrn_reflns_limit_l_min 0
_diffrn_reflns_number 1431
_diffrn_reflns_theta_full 74.91
_diffrn_reflns_theta_max 74.91
_diffrn_reflns_theta_min 3.89
_diffrn_standards_decay_% 2
_diffrn_standards_interval_time 60
_diffrn_standards_number 3
_exptl_absorpt_coefficient_mu .819
_exptl_absorpt_correction_T_max .9374
_exptl_absorpt_correction_T_min .7913
_exptl_absorpt_correction_type psi-scan
_exptl_absorpt_process_details 'North A.C., Philips, D.C. & Mathews, F.(1968) Acta Cryst. A24, 350-359.'
_exptl_crystal_colour colourless
_exptl_crystal_density_diffrn 1.323
_exptl_crystal_density_method 'not measured'
_exptl_crystal_description block
_exptl_crystal_F_000 280
_exptl_crystal_size_max .30
_exptl_crystal_size_mid .15
_exptl_crystal_size_min .08
_refine_diff_density_max .308
_refine_diff_density_min -.172
_refine_ls_extinction_coef .026(5)
_refine_ls_extinction_method SHELXL
_refine_ls_goodness_of_fit_ref 1.138
_refine_ls_hydrogen_treatment mixed
_refine_ls_matrix_type full
_refine_ls_number_parameters 84
_refine_ls_number_reflns 1274
_refine_ls_number_restraints 0
_refine_ls_restrained_S_all 1.138
_refine_ls_R_factor_all .0437
_refine_ls_R_factor_gt .0406
_refine_ls_shift/su_max .000
_refine_ls_shift/su_mean .000
_refine_ls_structure_factor_coef Fsqd
_refine_ls_weighting_details 'calc w=1/[\s^2^(Fo^2^)+(0.1000P)^2^+0.0000P] where P=(Fo^2^+2Fc^2^)/3'
_refine_ls_weighting_scheme calc
_refine_ls_wR_factor_ref .1272
_reflns_number_gt 1149
_reflns_number_total 1274
_reflns_threshold_expression >2sigma(I)
_cod_data_source_file de0011.cif
_cod_data_source_block 1
_cod_original_formula_sum 'C6 H11 N1 O2'
_cod_database_code 2103707
_cod_database_fobs_code 2103707

loop_
_symmetry_equiv_pos_as_xyz
'x, y, z'
'-x, y+1/2, -z+1/2'
'-x, -y, -z'
'x, -y-1/2, z-1/2'

loop_
_atom_site_label
_atom_site_fract_x
_atom_site_fract_y
_atom_site_fract_z
_atom_site_U_iso_or_equiv
_atom_site_adp_type
_atom_site_calc_flag
_atom_site_refinement_flags
_atom_site_occupancy
_atom_site_type_symbol
C1 .23443(9) .10209(13) .21888(12) .0326(3) Uani d . 1 C
H1 .2422 .2190 .1597 .042 Uiso calc R 1 H
C2 .21510(11) -.05220(14) .08134(14) .0402(3) Uani d . 1 C
H2 .1580 -.0152 -.0252 .052 Uiso calc R 1 H
C3 .33844(14) -.07217(19) .0504(2) .0586(4) Uani d . 1 C
H3A .3478 -.1918 -.0003 .076 Uiso calc R 1 H
H3B .3536 .0240 -.0271 .076 Uiso calc R 1 H
C4 .42132(12) -.0536(2) .2300(2) .0612(4) Uani d . 1 C
H4A .4928 .0103 .2221 .080 Uiso calc R 1 H
H4B .4422 -.1746 .2811 .080 Uiso calc R 1 H
C5 .35446(10) .05796(15) .34001(17) .0433(3) Uani d . 1 C
H5A .3448 -.0138 .4394 .056 Uiso calc R 1 H
H5B .3964 .1711 .3818 .056 Uiso calc R 1 H
C6 .13312(8) .12307(12) .30682(12) .0299(3) Uani d . 1 C
O1 .17852(8) -.21545(11) .15460(11) .0435(3) Uani d . 1 O
H1A .1785 -.3029 .0884 .057 Uiso calc R 1 H
O2 .12981(7) .03954(10) .44220(10) .0384(3) Uani d . 1 O
N3 .04795(8) .23645(14) .22708(12) .0415(3) Uani d . 1 N
H3C -.0125 .2541 .2694 .054 Uiso calc R 1 H
H3D .0532 .2922 .1331 .054 Uiso calc R 1 H

loop_
_atom_site_aniso_label
_atom_site_aniso_U_11
_atom_site_aniso_U_22
_atom_site_aniso_U_33
_atom_site_aniso_U_12
_atom_site_aniso_U_13
_atom_site_aniso_U_23
C1 .0378(5) .0265(5) .0378(6) .0009(4) .0173(4) .0016(3)
C2 .0521(7) .0376(6) .0352(5) -.0010(4) .0189(5) -.0025(4)
C3 .0745(9) .0452(7) .0739(9) -.0031(6) .0528(8) -.0085(6)
C4 .0445(7) .0541(8) .0946(11) .0043(5) .0358(7) -.0074(7)
C5 .0345(6) .0383(6) .0586(7) -.0010(4) .0140(5) -.0053(5)
C6 .0336(5) .0264(5) .0312(5) -.0018(3) .0109(4) -.0039(3)
O1 .0519(5) .0357(5) .0478(5) -.0104(3) .0215(4) -.0110(3)
O2 .0471(5) .0359(5) .0371(5) .0025(3) .0196(3) .0038(3)
N3 .0396(5) .0452(6) .0422(5) .0102(4) .0147(4) .0054(4)

loop_
_atom_type_symbol
_atom_type_description
_atom_type_scat_dispersion_real
_atom_type_scat_dispersion_imag
_atom_type_scat_source
C C .0181 .0091 'International Tables Vol C Tables 4.2.6.8 and 6.1.1.4'
H H .0000 .0000 'International Tables Vol C Tables 4.2.6.8 and 6.1.1.4'
N N .0311 .0180 'International Tables Vol C Tables 4.2.6.8 and 6.1.1.4'
O O .0492 .0322 'International Tables Vol C Tables 4.2.6.8 and 6.1.1.4'

loop_
_geom_angle_atom_site_label_1
_geom_angle_atom_site_label_2
_geom_angle_atom_site_label_3
_geom_angle
C6 C1 C5 115.70(9)
C6 C1 C2 113.38(8)
C5 C1 C2 104.50(9)
O1 C2 C3 111.92(10)
O1 C2 C1 108.76(8)
C3 C2 C1 101.29(10)
C4 C3 C2 105.03(11)
C3 C4 C5 106.15(11)
C1 C5 C4 105.68(11)
O2 C6 N3 122.55(9)
O2 C6 C1 122.37(9)
N3 C6 C1 115.07(9)

loop_
_geom_bond_atom_site_label_1
_geom_bond_atom_site_label_2
_geom_bond_distance
C1 C6 1.5163(13)
C1 C5 1.5334(16)
C1 C2 1.5358(14)
C2 O1 1.4236(13)
C2 C3 1.5257(18)
C3 C4 1.523(3)
C4 C5 1.5294(18)
C6 O2 1.2368(12)
C6 N3 1.3277(14)

loop_
_geom_hbond_atom_site_label_D
_geom_hbond_atom_site_label_H
_geom_hbond_atom_site_label_A
_geom_hbond_site_symmetry_A
_geom_hbond_distance_DH
_geom_hbond_distance_HA
_geom_hbond_distance_DA
_geom_hbond_angle_DHA
O1 H1A O2 4 .82 2.07 2.8586(11) 162.2
N3 H3C O1 2 .86 2.17 3.0299(14) 172.7
N3 H3D O2 4_565 .86 2.28 3.1023(13) 160.3

loop_
_geom_torsion_atom_site_label_1
_geom_torsion_atom_site_label_2
_geom_torsion_atom_site_label_3
_geom_torsion_atom_site_label_4
_geom_torsion
C6 C1 C2 O1 -48.69(12)
C5 C1 C2 O1 78.17(11)
C6 C1 C2 C3 -166.72(9)
C5 C1 C2 C3 -39.86(11)
O1 C2 C3 C4 -76.02(12)
C1 C2 C3 C4 39.70(12)
C2 C3 C4 C5 -24.67(14)
C6 C1 C5 C4 150.64(9)
C2 C1 C5 C4 25.24(12)
C3 C4 C5 C1 -.49(14)
C5 C1 C6 O2 -29.54(13)
C2 C1 C6 O2 91.18(12)
C5 C1 C6 N3 150.96(9)
C2 C1 C6 N3 -88.32(11)

loop_
_cod_related_entry_id
_cod_related_entry_database
_cod_related_entry_code
1 ChemSpider 10642204
